data_7209960
loop_
_publ_author_name
'Bia\/lo\'nska, Agata'
'Ciunik, Zbigniew'

_publ_section_title
;
 Solid solutions of quasi-isomorphous diastereomeric salts -- kinetics
 versus thermodynamics
;
_journal_issue 28
_journal_name_full CrystEngComm
_journal_page_first 5681
_journal_paper_doi 10.1039/c3ce40512e
_journal_volume 15
_journal_year 2013
_chemical_absolute_configuration rm
_chemical_formula_moiety 'C23 H26 N2 O4, 0.84(C4 H10 O2), 0.16(H2 O)'
_chemical_formula_sum 'C26.37 H34.74 N2 O5.84'
_chemical_formula_weight 473.23
_chemical_name_systematic
;
brucine butan-1,2-diol 0.84-solvate 0.16-hydrate
;
_space_group_IT_number 19
_symmetry_cell_setting orthorhombic
_symmetry_space_group_name_Hall 'P 2ac 2ab'
_symmetry_space_group_name_H-M 'P 21 21 21'
_atom_sites_solution_hydrogens geom
_atom_sites_solution_primary direct
_atom_sites_solution_secondary difmap
_audit_creation_method SHELXL-97
_cell_angle_alpha 90.00
_cell_angle_beta 90.00
_cell_angle_gamma 90.00
_cell_formula_units_Z 4
_cell_length_a 12.481(2)
_cell_length_b 13.650(2)
_cell_length_c 13.981(3)
_cell_measurement_reflns_used 13007
_cell_measurement_temperature 100(2)
_cell_measurement_theta_max 77.8248
_cell_measurement_theta_min 3.1583
_cell_volume 2381.9(7)
_computing_cell_refinement
;
CrysAlisPro, Agilent Technologies,
Version 1.171.35.19 (release 27-10-2011 CrysAlis171 .NET)
(compiled Oct 27 2011,15:02:11)
;
_computing_data_collection
;
CrysAlisPro, Agilent Technologies,
Version 1.171.35.19 (release 27-10-2011 CrysAlis171 .NET)
(compiled Oct 27 2011,15:02:11)
;
_computing_data_reduction
;
CrysAlisPro, Agilent Technologies,
Version 1.171.35.19 (release 27-10-2011 CrysAlis171 .NET)
(compiled Oct 27 2011,15:02:11)
;
_computing_structure_refinement
;
SHELXL-97 (Sheldrick, G. M. (2008). <i>Acta Cryst.</i> <b>A64</b>, 112-122.)
;
_computing_structure_solution
;
SIR2004 (Burla, M. C., Caliandro, R., Camalli, M., Carrozzini, B.,
Cascarano, G. L., De Caro, L., Giacovazzo, C., Polidori G.,
Spagna, R., J. Appl. Cryst. 2005. 38, 381-388.)
;
_diffrn_ambient_temperature 100(2)
_diffrn_measured_fraction_theta_full 0.998
_diffrn_measured_fraction_theta_max 0.998
_diffrn_measurement_device_type 'Xcalibur, Onyx'
_diffrn_measurement_method '\w scans'
_diffrn_radiation_monochromator graphite
_diffrn_radiation_source 'fine-focus sealed tube'
_diffrn_radiation_type 'Cu K\a'
_diffrn_radiation_wavelength 1.54175
_diffrn_reflns_av_R_equivalents 0.0661
_diffrn_reflns_av_sigmaI/netI 0.0487
_diffrn_reflns_limit_h_max 15
_diffrn_reflns_limit_h_min -14
_diffrn_reflns_limit_k_max 16
_diffrn_reflns_limit_k_min -17
_diffrn_reflns_limit_l_max 17
_diffrn_reflns_limit_l_min -17
_diffrn_reflns_number 16748
_diffrn_reflns_theta_full 78.03
_diffrn_reflns_theta_max 78.03
_diffrn_reflns_theta_min 4.53
_diffrn_standards_number 0
_exptl_absorpt_coefficient_mu 0.758
_exptl_absorpt_correction_T_max 0.915
_exptl_absorpt_correction_T_min 0.641
_exptl_absorpt_correction_type analytical
_exptl_absorpt_process_details
;
CrysAlisPro, Agilent Technologies,
Version 1.171.35.19 (release 27-10-2011 CrysAlis171 .NET)
(compiled Oct 27 2011,15:02:11)
Analytical numeric absorption correction using a multifaceted crystal
model based on expressions derived by R.C. Clark & J.S. Reid.
(Clark, R. C. & Reid, J. S. (1995). Acta Cryst. A51, 887-897)
;
_exptl_crystal_colour colorless
_exptl_crystal_density_diffrn 1.320
_exptl_crystal_density_method 'not measured'
_exptl_crystal_description plate
_exptl_crystal_F_000 1015
_exptl_crystal_size_max 1.0618
_exptl_crystal_size_mid 0.1881
_exptl_crystal_size_min 0.1320
_refine_diff_density_max 0.498
_refine_diff_density_min -0.268
_refine_diff_density_rms 0.071
_refine_ls_abs_structure_details 'Flack H D (1983), Acta Cryst. A39, 876-881'
_refine_ls_abs_structure_Flack 0.11(18)
_refine_ls_extinction_coef 0.0024(4)
_refine_ls_extinction_expression Fc^*^=kFc[1+0.001xFc^2^\l^3^/sin(2\q)]^-1/4^
_refine_ls_extinction_method SHELXL
_refine_ls_goodness_of_fit_ref 1.048
_refine_ls_hydrogen_treatment constr
_refine_ls_matrix_type full
_refine_ls_number_parameters 384
_refine_ls_number_reflns 5071
_refine_ls_number_restraints 109
_refine_ls_restrained_S_all 1.050
_refine_ls_R_factor_all 0.0557
_refine_ls_R_factor_gt 0.0550
_refine_ls_shift/su_max 0.000
_refine_ls_shift/su_mean 0.000
_refine_ls_structure_factor_coef Fsqd
_refine_ls_weighting_details 'calc w=1/[\s^2^(Fo^2^)+(0.1085P)^2^+0.4228P] where P=(Fo^2^+2Fc^2^)/3'
_refine_ls_weighting_scheme calc
_refine_ls_wR_factor_gt 0.1489
_refine_ls_wR_factor_ref 0.1506
_reflns_number_gt 4952
_reflns_number_total 5071
_reflns_threshold_expression >2sigma(I)
_cod_data_source_file c3ce40512e.txt
_cod_data_source_block b/12bu
_cod_database_code 7209960

loop_
_symmetry_equiv_pos_as_xyz
'x, y, z'
'-x+1/2, -y, z+1/2'
'-x, y+1/2, -z+1/2'
'x+1/2, -y+1/2, -z'

loop_
_atom_site_label
_atom_site_type_symbol
_atom_site_fract_x
_atom_site_fract_y
_atom_site_fract_z
_atom_site_U_iso_or_equiv
_atom_site_adp_type
_atom_site_occupancy
_atom_site_symmetry_multiplicity
_atom_site_calc_flag
_atom_site_refinement_flags
_atom_site_disorder_assembly
_atom_site_disorder_group
O1 O 0.56484(11) 0.38423(12) 0.86153(12) 0.0331(3) Uani 1 1 d . . .
O2 O -0.02352(12) 0.04574(10) 0.87120(12) 0.0304(3) Uani 1 1 d . . .
O3 O -0.13167(11) 0.20596(10) 0.85773(10) 0.0260(3) Uani 1 1 d . . .
O4 O 0.37565(12) 0.08973(11) 0.89720(12) 0.0319(3) Uani 1 1 d . . .
N1 N 0.30622(12) 0.24297(11) 0.90828(10) 0.0209(3) Uani 1 1 d . . .
N2 N 0.23059(13) 0.57283(11) 0.88991(12) 0.0246(3) Uani 1 1 d . . .
C1 C 0.14533(15) 0.13145(13) 0.89518(13) 0.0238(3) Uani 1 1 d . . .
H1A H 0.1850 0.0725 0.9023 0.029 Uiso 1 1 calc R . .
C2 C 0.03503(15) 0.12979(13) 0.87960(13) 0.0242(4) Uani 1 1 d . . .
C3 C -0.02388(15) 0.21756(14) 0.87076(13) 0.0232(4) Uani 1 1 d . . .
C4 C 0.02810(14) 0.30728(13) 0.87661(12) 0.0215(3) Uani 1 1 d . . .
H4A H -0.0111 0.3666 0.8709 0.026 Uiso 1 1 calc R . .
C5 C 0.13913(13) 0.30920(13) 0.89104(11) 0.0198(3) Uani 1 1 d . . .
C6 C 0.19530(14) 0.22263(13) 0.90001(12) 0.0212(3) Uani 1 1 d . . .
C7 C 0.21166(13) 0.39617(13) 0.90368(12) 0.0203(3) Uani 1 1 d . . .
C8 C 0.32466(13) 0.34964(12) 0.89398(12) 0.0197(3) Uani 1 1 d . . .
H8A H 0.3725 0.3752 0.9456 0.024 Uiso 1 1 calc R . .
C9 C 0.38771(15) 0.17884(14) 0.89207(13) 0.0240(4) Uani 1 1 d . . .
C10 C 0.49514(15) 0.22495(14) 0.86877(13) 0.0259(4) Uani 1 1 d . . .
H10A H 0.5383 0.1759 0.8336 0.031 Uiso 1 1 calc R . .
H10B H 0.5325 0.2382 0.9299 0.031 Uiso 1 1 calc R . .
C11 C 0.49511(15) 0.32051(15) 0.80985(14) 0.0272(4) Uani 1 1 d . . .
H11A H 0.5268 0.3071 0.7455 0.033 Uiso 1 1 calc R . .
C12 C 0.58900(18) 0.47475(18) 0.8151(2) 0.0414(5) Uani 1 1 d . . .
H12A H 0.5894 0.4645 0.7450 0.050 Uiso 1 1 calc R . .
H12B H 0.6615 0.4965 0.8344 0.050 Uiso 1 1 calc R . .
C13 C 0.50945(18) 0.55331(16) 0.83937(18) 0.0361(5) Uani 1 1 d . . .
H13A H 0.5326 0.6092 0.8743 0.043 Uiso 1 1 calc R . .
C14 C 0.40641(16) 0.54646(15) 0.81291(15) 0.0298(4) Uani 1 1 d . . .
C15 C 0.32275(17) 0.62020(14) 0.84247(15) 0.0300(4) Uani 1 1 d . . .
H15A H 0.3553 0.6684 0.8867 0.036 Uiso 1 1 calc R . .
H15B H 0.2974 0.6561 0.7852 0.036 Uiso 1 1 calc R . .
C16 C 0.25613(17) 0.54275(13) 0.98916(13) 0.0261(4) Uani 1 1 d . . .
H16A H 0.2288 0.5915 1.0356 0.031 Uiso 1 1 calc R . .
H16B H 0.3345 0.5360 0.9979 0.031 Uiso 1 1 calc R . .
C17 C 0.20033(15) 0.44410(13) 1.00285(12) 0.0227(3) Uani 1 1 d . . .
H17A H 0.1241 0.4529 1.0203 0.027 Uiso 1 1 calc R . .
H17B H 0.2363 0.4046 1.0528 0.027 Uiso 1 1 calc R . .
C18 C 0.38056(14) 0.35946(14) 0.79706(12) 0.0231(3) Uani 1 1 d . . .
H18A H 0.3437 0.3124 0.7532 0.028 Uiso 1 1 calc R . .
C19 C 0.36424(16) 0.46181(15) 0.75320(13) 0.0264(4) Uani 1 1 d . . .
H19A H 0.3996 0.4636 0.6890 0.032 Uiso 1 1 calc R . .
C20 C 0.24310(16) 0.47442(15) 0.73961(12) 0.0257(4) Uani 1 1 d . . .
H20A H 0.2285 0.5336 0.7009 0.031 Uiso 1 1 calc R . .
H20B H 0.2133 0.4170 0.7056 0.031 Uiso 1 1 calc R . .
C21 C 0.19100(14) 0.48423(13) 0.83739(12) 0.0223(4) Uani 1 1 d . . .
H21A H 0.1119 0.4910 0.8282 0.027 Uiso 1 1 calc R . .
C22 C 0.03454(19) -0.04418(15) 0.8709(2) 0.0403(5) Uani 1 1 d . . .
H22A H -0.0156 -0.0990 0.8646 0.060 Uiso 1 1 calc R . .
H22B H 0.0745 -0.0507 0.9309 0.060 Uiso 1 1 calc R . .
H22C H 0.0847 -0.0447 0.8169 0.060 Uiso 1 1 calc R . .
C23 C -0.19322(14) 0.29326(14) 0.84707(14) 0.0272(4) Uani 1 1 d . . .
H23A H -0.2688 0.2762 0.8381 0.041 Uiso 1 1 calc R . .
H23B H -0.1676 0.3298 0.7913 0.041 Uiso 1 1 calc R . .
H23C H -0.1855 0.3338 0.9045 0.041 Uiso 1 1 calc R . .
O5 O 0.0614(15) 0.7169(18) 0.8847(12) 0.032(2) Uani 0.402(7) 1 d PU A 1
H5A H 0.1070 0.6719 0.8892 0.048 Uiso 0.402(7) 1 calc PR A 1
O6 O -0.0108(3) 0.5648(3) 1.0307(3) 0.0382(13) Uani 0.402(7) 1 d PU A 1
H6 H -0.0499 0.5190 1.0506 0.057 Uiso 0.402(7) 1 calc PR A 1
C24 C 0.0043(17) 0.7224(14) 0.9667(13) 0.030(2) Uani 0.402(7) 1 d PU A 1
H24A H -0.0361 0.7848 0.9654 0.036 Uiso 0.402(7) 1 calc PR A 1
H24B H 0.0559 0.7268 1.0203 0.036 Uiso 0.402(7) 1 calc PR A 1
C25 C -0.0761(8) 0.6399(8) 0.9910(7) 0.0326(18) Uani 0.402(7) 1 d PU A 1
H25A H -0.1293 0.6633 1.0393 0.039 Uiso 0.402(7) 1 calc PR A 1
C26 C -0.1359(13) 0.5983(13) 0.8995(14) 0.032(2) Uani 0.402(7) 1 d PU A 1
H26A H -0.0828 0.5762 0.8515 0.039 Uiso 0.402(7) 1 calc PR A 1
H26B H -0.1807 0.5414 0.9177 0.039 Uiso 0.402(7) 1 calc PR A 1
C27 C -0.2071(13) 0.6796(14) 0.8563(8) 0.035(2) Uani 0.402(7) 1 d PU A 1
H27A H -0.2443 0.6542 0.7997 0.053 Uiso 0.402(7) 1 calc PR A 1
H27B H -0.1623 0.7355 0.8379 0.053 Uiso 0.402(7) 1 calc PR A 1
H27C H -0.2600 0.7007 0.9038 0.053 Uiso 0.402(7) 1 calc PR A 1
O51 O 0.0798(15) 0.7224(17) 0.8986(13) 0.046(3) Uani 0.441(7) 1 d PU B 2
H51 H 0.1170 0.6715 0.8926 0.069 Uiso 0.441(7) 1 calc PR B 2
O61 O -0.1104(4) 0.6159(3) 1.0597(3) 0.0508(14) Uani 0.441(7) 1 d PU B 2
H61 H -0.1186 0.5576 1.0775 0.076 Uiso 0.441(7) 1 calc PR B 2
C241 C 0.008(2) 0.7117(18) 0.9823(15) 0.049(4) Uani 0.441(7) 1 d PU B 2
H24C H 0.0499 0.7120 1.0422 0.059 Uiso 0.441(7) 1 calc PR B 2
H24D H -0.0438 0.7669 0.9845 0.059 Uiso 0.441(7) 1 calc PR B 2
C251 C -0.0508(8) 0.6178(7) 0.9727(7) 0.0370(18) Uani 0.441(7) 1 d PU B 2
H25B H 0.0015 0.5623 0.9719 0.044 Uiso 0.441(7) 1 calc PR B 2
C261 C -0.1191(15) 0.6109(16) 0.8924(16) 0.048(3) Uani 0.441(7) 1 d PU B 2
H26C H -0.1519 0.5449 0.8934 0.058 Uiso 0.441(7) 1 calc PR B 2
H26D H -0.0736 0.6144 0.8346 0.058 Uiso 0.441(7) 1 calc PR B 2
C271 C -0.2067(16) 0.6826(14) 0.8803(11) 0.053(3) Uani 0.441(7) 1 d PU B 2
H27D H -0.2506 0.6641 0.8250 0.079 Uiso 0.441(7) 1 calc PR B 2
H27E H -0.1763 0.7479 0.8698 0.079 Uiso 0.441(7) 1 calc PR B 2
H27F H -0.2514 0.6834 0.9379 0.079 Uiso 0.441(7) 1 calc PR B 2
O1W O 0.1604(12) 0.7697(9) 0.9129(10) 0.051(3) Uani 0.158(4) 1 d PU C 3

loop_
_atom_site_aniso_label
_atom_site_aniso_U_11
_atom_site_aniso_U_22
_atom_site_aniso_U_33
_atom_site_aniso_U_23
_atom_site_aniso_U_13
_atom_site_aniso_U_12
O1 0.0228(6) 0.0331(7) 0.0435(8) 0.0090(6) -0.0042(6) -0.0003(5)
O2 0.0290(6) 0.0195(6) 0.0427(8) -0.0019(5) -0.0023(6) -0.0034(5)
O3 0.0211(6) 0.0227(6) 0.0343(6) 0.0006(5) -0.0008(5) -0.0014(5)
O4 0.0328(7) 0.0216(6) 0.0414(8) 0.0001(6) -0.0020(6) 0.0055(5)
N1 0.0230(7) 0.0198(7) 0.0199(6) -0.0003(5) 0.0000(5) 0.0023(5)
N2 0.0284(7) 0.0185(6) 0.0269(7) 0.0036(6) -0.0015(6) -0.0004(6)
C1 0.0276(8) 0.0177(8) 0.0261(8) 0.0004(7) 0.0011(7) 0.0010(6)
C2 0.0286(9) 0.0185(8) 0.0255(8) 0.0005(6) -0.0018(6) -0.0020(6)
C3 0.0223(8) 0.0240(8) 0.0234(8) -0.0003(6) 0.0009(6) -0.0005(6)
C4 0.0237(8) 0.0204(8) 0.0204(7) 0.0007(6) 0.0007(6) 0.0015(6)
C5 0.0228(8) 0.0203(8) 0.0162(7) -0.0003(6) -0.0005(6) 0.0015(6)
C6 0.0241(8) 0.0210(8) 0.0186(7) -0.0001(6) -0.0003(6) -0.0001(6)
C7 0.0219(7) 0.0214(8) 0.0175(7) 0.0010(6) -0.0003(6) 0.0014(6)
C8 0.0210(7) 0.0208(7) 0.0173(7) 0.0021(6) -0.0005(6) -0.0002(6)
C9 0.0260(8) 0.0233(8) 0.0227(7) 0.0003(7) -0.0026(6) 0.0048(7)
C10 0.0246(8) 0.0285(9) 0.0245(8) -0.0005(7) 0.0003(7) 0.0060(7)
C11 0.0225(8) 0.0338(9) 0.0254(8) 0.0032(7) 0.0022(6) 0.0048(7)
C12 0.0243(9) 0.0383(11) 0.0615(14) 0.0142(11) 0.0010(9) -0.0016(8)
C13 0.0299(10) 0.0310(10) 0.0473(12) 0.0114(9) -0.0028(9) -0.0062(8)
C14 0.0300(9) 0.0288(9) 0.0307(9) 0.0122(8) 0.0004(7) -0.0029(7)
C15 0.0311(9) 0.0235(8) 0.0355(10) 0.0076(7) -0.0023(8) -0.0023(7)
C16 0.0333(9) 0.0198(8) 0.0252(8) -0.0015(6) -0.0047(7) 0.0004(7)
C17 0.0278(8) 0.0212(8) 0.0192(7) -0.0007(6) 0.0008(6) 0.0011(6)
C18 0.0237(8) 0.0270(8) 0.0185(7) 0.0014(6) 0.0006(6) 0.0034(6)
C19 0.0268(8) 0.0314(10) 0.0208(8) 0.0077(7) 0.0022(7) 0.0023(7)
C20 0.0276(9) 0.0304(9) 0.0190(7) 0.0061(7) -0.0010(7) 0.0046(7)
C21 0.0239(8) 0.0211(8) 0.0220(8) 0.0011(6) -0.0015(6) 0.0020(6)
C22 0.0382(11) 0.0198(9) 0.0629(15) -0.0017(9) -0.0066(10) -0.0018(8)
C23 0.0227(8) 0.0246(9) 0.0344(9) 0.0028(7) -0.0011(7) 0.0003(7)
O5 0.032(4) 0.032(3) 0.033(3) 0.011(3) 0.001(3) 0.009(3)
O6 0.0292(18) 0.033(2) 0.052(2) 0.0208(18) -0.0021(16) -0.0018(15)
C24 0.042(3) 0.023(4) 0.026(5) 0.007(3) 0.001(3) -0.011(3)
C25 0.028(4) 0.032(4) 0.038(4) 0.007(3) 0.003(3) 0.000(3)
C26 0.031(4) 0.013(4) 0.053(5) 0.007(3) -0.015(4) -0.012(3)
C27 0.037(3) 0.042(4) 0.027(4) 0.010(3) -0.006(3) 0.009(3)
O51 0.045(6) 0.035(3) 0.058(6) 0.009(5) 0.014(4) 0.012(4)
O61 0.084(3) 0.0295(19) 0.039(2) 0.0005(15) 0.021(2) -0.0041(19)
C241 0.064(5) 0.042(6) 0.042(7) 0.007(4) 0.012(5) 0.002(4)
C251 0.036(4) 0.027(4) 0.048(4) 0.002(3) 0.009(3) 0.000(3)
C261 0.050(6) 0.032(6) 0.063(4) 0.011(4) 0.002(4) -0.008(4)
C271 0.060(4) 0.037(3) 0.062(7) 0.016(5) -0.007(5) -0.006(3)
O1W 0.059(6) 0.041(5) 0.054(6) -0.003(5) 0.002(5) 0.008(5)

loop_
_atom_type_symbol
_atom_type_description
_atom_type_scat_dispersion_real
_atom_type_scat_dispersion_imag
_atom_type_scat_source
C C 0.0181 0.0091 'International Tables Vol C Tables 4.2.6.8 and 6.1.1.4'
H H 0.0000 0.0000 'International Tables Vol C Tables 4.2.6.8 and 6.1.1.4'
N N 0.0311 0.0180 'International Tables Vol C Tables 4.2.6.8 and 6.1.1.4'
O O 0.0492 0.0322 'International Tables Vol C Tables 4.2.6.8 and 6.1.1.4'

loop_
_geom_angle_atom_site_label_1
_geom_angle_atom_site_label_2
_geom_angle_atom_site_label_3
_geom_angle
C11 O1 C12 115.21(17)
C2 O2 C22 116.86(16)
C3 O3 C23 116.58(15)
C9 N1 C6 126.21(16)
C9 N1 C8 119.44(15)
C6 N1 C8 109.39(14)
C15 N2 C16 111.99(16)
C15 N2 C21 112.97(15)
C16 N2 C21 107.83(13)
C6 C1 C2 117.64(17)
C6 C1 H1A 121.2
C2 C1 H1A 121.2
O2 C2 C1 123.76(17)
O2 C2 C3 115.28(16)
C1 C2 C3 120.96(17)
O3 C3 C4 124.75(17)
O3 C3 C2 115.23(16)
C4 C3 C2 120.02(17)
C3 C4 C5 119.16(16)
C3 C4 H4A 120.4
C5 C4 H4A 120.4
C6 C5 C4 119.99(16)
C6 C5 C7 111.08(14)
C4 C5 C7 128.86(16)
C5 C6 C1 122.21(16)
C5 C6 N1 109.64(15)
C1 C6 N1 128.04(16)
C5 C7 C21 116.42(14)
C5 C7 C17 112.72(14)
C21 C7 C17 101.24(13)
C5 C7 C8 102.33(13)
C21 C7 C8 114.76(14)
C17 C7 C8 109.63(14)
N1 C8 C18 105.98(14)
N1 C8 C7 104.36(13)
C18 C8 C7 117.11(14)
N1 C8 H8A 109.7
C18 C8 H8A 109.7
C7 C8 H8A 109.7
O4 C9 N1 122.40(18)
O4 C9 C10 122.15(17)
N1 C9 C10 115.44(16)
C9 C10 C11 117.74(15)
C9 C10 H10A 107.9
C11 C10 H10A 107.9
C9 C10 H10B 107.9
C11 C10 H10B 107.9
H10A C10 H10B 107.2
O1 C11 C18 114.57(16)
O1 C11 C10 104.17(15)
C18 C11 C10 110.80(15)
O1 C11 H11A 109.0
C18 C11 H11A 109.0
C10 C11 H11A 109.0
O1 C12 C13 112.07(19)
O1 C12 H12A 109.2
C13 C12 H12A 109.2
O1 C12 H12B 109.2
C13 C12 H12B 109.2
H12A C12 H12B 107.9
C14 C13 C12 121.5(2)
C14 C13 H13A 119.3
C12 C13 H13A 119.3
C13 C14 C15 122.8(2)
C13 C14 C19 122.5(2)
C15 C14 C19 114.72(17)
N2 C15 C14 111.72(15)
N2 C15 H15A 109.3
C14 C15 H15A 109.3
N2 C15 H15B 109.3
C14 C15 H15B 109.3
H15A C15 H15B 107.9
N2 C16 C17 105.27(15)
N2 C16 H16A 110.7
C17 C16 H16A 110.7
N2 C16 H16B 110.7
C17 C16 H16B 110.7
H16A C16 H16B 108.8
C16 C17 C7 102.70(14)
C16 C17 H17A 111.2
C7 C17 H17A 111.2
C16 C17 H17B 111.2
C7 C17 H17B 111.2
H17A C17 H17B 109.1
C8 C18 C11 106.92(14)
C8 C18 C19 111.84(14)
C11 C18 C19 118.92(16)
C8 C18 H18A 106.1
C11 C18 H18A 106.1
C19 C18 H18A 106.1
C14 C19 C20 108.92(17)
C14 C19 C18 115.18(15)
C20 C19 C18 106.35(16)
C14 C19 H19A 108.7
C20 C19 H19A 108.7
C18 C19 H19A 108.7
C21 C20 C19 108.69(14)
C21 C20 H20A 110.0
C19 C20 H20A 110.0
C21 C20 H20B 110.0
C19 C20 H20B 110.0
H20A C20 H20B 108.3
N2 C21 C20 111.76(15)
N2 C21 C7 106.25(13)
C20 C21 C7 113.64(15)
N2 C21 H21A 108.3
C20 C21 H21A 108.3
C7 C21 H21A 108.3
O2 C22 H22A 109.5
O2 C22 H22B 109.5
H22A C22 H22B 109.5
O2 C22 H22C 109.5
H22A C22 H22C 109.5
H22B C22 H22C 109.5
O3 C23 H23A 109.5
O3 C23 H23B 109.5
H23A C23 H23B 109.5
O3 C23 H23C 109.5
H23A C23 H23C 109.5
H23B C23 H23C 109.5
C24 O5 H5A 109.5
C25 O6 H6 109.5
O5 C24 C25 119.2(16)
O5 C24 H24A 107.5
C25 C24 H24A 107.5
O5 C24 H24B 107.5
C25 C24 H24B 107.5
H24A C24 H24B 107.0
O6 C25 C24 103.9(10)
O6 C25 C26 109.1(9)
C24 C25 C26 112.9(11)
O6 C25 H25A 110.3
C24 C25 H25A 110.3
C26 C25 H25A 110.3
C27 C26 C25 109.2(13)
C27 C26 H26A 109.8
C25 C26 H26A 109.8
C27 C26 H26B 109.8
C25 C26 H26B 109.8
H26A C26 H26B 108.3
C26 C27 H27A 109.5
C26 C27 H27B 109.5
H27A C27 H27B 109.5
C26 C27 H27C 109.5
H27A C27 H27C 109.5
H27B C27 H27C 109.5
C241 O51 H51 109.5
C251 O61 H61 109.5
C251 C241 O51 108.2(18)
C251 C241 H24C 110.1
O51 C241 H24C 110.1
C251 C241 H24D 110.1
O51 C241 H24D 110.1
H24C C241 H24D 108.4
C261 C251 O61 111.2(11)
C261 C251 C241 115.3(13)
O61 C251 C241 101.2(11)
C261 C251 H25B 109.6
O61 C251 H25B 109.6
C241 C251 H25B 109.6
C251 C261 C271 119.6(17)
C251 C261 H26C 107.4
C271 C261 H26C 107.4
C251 C261 H26D 107.4
C271 C261 H26D 107.4
H26C C261 H26D 106.9
C261 C271 H27D 109.5
C261 C271 H27E 109.5
H27D C271 H27E 109.5
C261 C271 H27F 109.5
H27D C271 H27F 109.5
H27E C271 H27F 109.5

loop_
_geom_bond_atom_site_label_1
_geom_bond_atom_site_label_2
_geom_bond_distance
O1 C11 1.427(3)
O1 C12 1.428(3)
O2 C2 1.365(2)
O2 C22 1.425(2)
O3 C3 1.367(2)
O3 C23 1.426(2)
O4 C9 1.228(3)
N1 C9 1.361(2)
N1 C6 1.417(2)
N1 C8 1.488(2)
N2 C15 1.477(2)
N2 C16 1.482(2)
N2 C21 1.499(2)
C1 C6 1.394(2)
C1 C2 1.394(3)
C1 H1A 0.9500
C2 C3 1.411(3)
C3 C4 1.388(3)
C4 C5 1.401(2)
C4 H4A 0.9500
C5 C6 1.380(2)
C5 C7 1.503(2)
C7 C21 1.540(2)
C7 C17 1.540(2)
C7 C8 1.553(2)
C8 C18 1.530(2)
C8 H8A 1.0000
C9 C10 1.517(3)
C10 C11 1.543(3)
C10 H10A 0.9900
C10 H10B 0.9900
C11 C18 1.536(2)
C11 H11A 1.0000
C12 C13 1.500(3)
C12 H12A 0.9900
C12 H12B 0.9900
C13 C14 1.341(3)
C13 H13A 0.9500
C14 C15 1.508(3)
C14 C19 1.519(3)
C15 H15A 0.9900
C15 H15B 0.9900
C16 C17 1.528(2)
C16 H16A 0.9900
C16 H16B 0.9900
C17 H17A 0.9900
C17 H17B 0.9900
C18 C19 1.539(3)
C18 H18A 1.0000
C19 C20 1.534(3)
C19 H19A 1.0000
C20 C21 1.520(2)
C20 H20A 0.9900
C20 H20B 0.9900
C21 H21A 1.0000
C22 H22A 0.9800
C22 H22B 0.9800
C22 H22C 0.9800
C23 H23A 0.9800
C23 H23B 0.9800
C23 H23C 0.9800
O5 C24 1.35(3)
O5 H5A 0.8400
O6 C25 1.422(10)
O6 H6 0.8400
C24 C25 1.55(2)
C24 H24A 0.9900
C24 H24B 0.9900
C25 C26 1.586(19)
C25 H25A 1.0000
C26 C27 1.54(2)
C26 H26A 0.9900
C26 H26B 0.9900
C27 H27A 0.9800
C27 H27B 0.9800
C27 H27C 0.9800
O51 C241 1.48(3)
O51 H51 0.8400
O61 C251 1.427(11)
O61 H61 0.8400
C241 C251 1.48(3)
C241 H24C 0.9900
C241 H24D 0.9900
C251 C261 1.41(2)
C251 H25B 1.0000
C261 C271 1.48(3)
C261 H26C 0.9900
C261 H26D 0.9900
C271 H27D 0.9800
C271 H27E 0.9800
C271 H27F 0.9800

loop_
_geom_torsion_atom_site_label_1
_geom_torsion_atom_site_label_2
_geom_torsion_atom_site_label_3
_geom_torsion_atom_site_label_4
_geom_torsion
C22 O2 C2 C1 -5.2(3)
C22 O2 C2 C3 174.4(2)
C6 C1 C2 O2 178.49(17)
C6 C1 C2 C3 -1.1(3)
C23 O3 C3 C4 1.7(3)
C23 O3 C3 C2 -179.06(16)
O2 C2 C3 O3 1.8(2)
C1 C2 C3 O3 -178.63(17)
O2 C2 C3 C4 -178.97(17)
C1 C2 C3 C4 0.6(3)
O3 C3 C4 C5 179.38(17)
C2 C3 C4 C5 0.2(3)
C3 C4 C5 C6 -0.5(2)
C3 C4 C5 C7 -177.23(16)
C4 C5 C6 C1 0.0(3)
C7 C5 C6 C1 177.30(16)
C4 C5 C6 N1 176.55(15)
C7 C5 C6 N1 -6.19(19)
C2 C1 C6 C5 0.8(3)
C2 C1 C6 N1 -175.07(17)
C9 N1 C6 C5 -160.64(16)
C8 N1 C6 C5 -6.01(19)
C9 N1 C6 C1 15.6(3)
C8 N1 C6 C1 170.24(17)
C6 C5 C7 C21 140.90(15)
C4 C5 C7 C21 -42.1(2)
C6 C5 C7 C17 -102.74(17)
C4 C5 C7 C17 74.2(2)
C6 C5 C7 C8 14.92(18)
C4 C5 C7 C8 -168.13(17)
C9 N1 C8 C18 47.4(2)
C6 N1 C8 C18 -109.26(15)
C9 N1 C8 C7 171.59(14)
C6 N1 C8 C7 14.98(17)
C5 C7 C8 N1 -17.35(16)
C21 C7 C8 N1 -144.40(14)
C17 C7 C8 N1 102.49(15)
C5 C7 C8 C18 99.42(16)
C21 C7 C8 C18 -27.6(2)
C17 C7 C8 C18 -140.74(15)
C6 N1 C9 O4 -23.3(3)
C8 N1 C9 O4 -175.63(17)
C6 N1 C9 C10 157.67(16)
C8 N1 C9 C10 5.3(2)
O4 C9 C10 C11 145.99(19)
N1 C9 C10 C11 -35.0(2)
C12 O1 C11 C18 -66.1(2)
C12 O1 C11 C10 172.66(17)
C9 C10 C11 O1 131.57(16)
C9 C10 C11 C18 7.9(2)
C11 O1 C12 C13 89.1(2)
O1 C12 C13 C14 -65.0(3)
C12 C13 C14 C15 175.26(19)
C12 C13 C14 C19 -2.8(3)
C16 N2 C15 C14 75.5(2)
C21 N2 C15 C14 -46.5(2)
C13 C14 C15 N2 -125.4(2)
C19 C14 C15 N2 52.8(2)
C15 N2 C16 C17 -141.34(16)
C21 N2 C16 C17 -16.46(19)
N2 C16 C17 C7 35.75(18)
C5 C7 C17 C16 -165.38(14)
C21 C7 C17 C16 -40.28(17)
C8 C7 C17 C16 81.34(16)
N1 C8 C18 C11 -71.59(17)
C7 C8 C18 C11 172.53(15)
N1 C8 C18 C19 156.61(15)
C7 C8 C18 C19 40.7(2)
O1 C11 C18 C8 -74.13(19)
C10 C11 C18 C8 43.4(2)
O1 C11 C18 C19 53.6(2)
C10 C11 C18 C19 171.13(15)
C13 C14 C19 C20 177.61(19)
C15 C14 C19 C20 -0.6(2)
C13 C14 C19 C18 58.3(3)
C15 C14 C19 C18 -119.94(18)
C8 C18 C19 C14 60.0(2)
C11 C18 C19 C14 -65.5(2)
C8 C18 C19 C20 -60.78(18)
C11 C18 C19 C20 173.79(15)
C14 C19 C20 C21 -54.8(2)
C18 C19 C20 C21 69.93(19)
C15 N2 C21 C20 -9.5(2)
C16 N2 C21 C20 -133.84(16)
C15 N2 C21 C7 114.93(16)
C16 N2 C21 C7 -9.36(18)
C19 C20 C21 N2 61.92(19)
C19 C20 C21 C7 -58.3(2)
C5 C7 C21 N2 153.42(15)
C17 C7 C21 N2 30.85(17)
C8 C7 C21 N2 -87.11(17)
C5 C7 C21 C20 -83.27(19)
C17 C7 C21 C20 154.15(15)
C8 C7 C21 C20 36.2(2)
O5 C24 C25 O6 81.4(18)
O5 C24 C25 C26 -37(2)
O6 C25 C26 C27 179.8(11)
C24 C25 C26 C27 -65.2(17)
O51 C241 C251 C261 -63(2)
O51 C241 C251 O61 176.7(14)
O61 C251 C261 C271 55.9(18)
C241 C251 C261 C271 -59(2)
